data_7713766
loop_
_publ_author_name
'Hosoya, Hiromu'
'Akiyama, Takuya'
'Mashima, Kazushi'
'Tsurugi, Hayato'

_publ_section_title
;
 Bis(neopentylglycolato)diboron (B2nep2) as a Bidentate Ligand and a
 Reducing Agent for Early Transition Metal Chlorides Giving MCl4(B2nep2)
 Complexes
;
_journal_name_full 'Dalton Transactions'
_journal_paper_doi 10.1039/D3DT01828H
_journal_year 2023
_chemical_formula_moiety 'C10 H20 B2 Cl4 Mo O4'
_chemical_formula_sum 'C10 H20 B2 Cl4 Mo O4'
_chemical_formula_weight 463.64
_space_group_crystal_system monoclinic
_space_group_IT_number 14
_space_group_name_Hall '-P 2ybc'
_space_group_name_H-M_alt 'P 1 21/c 1'
_atom_sites_solution_hydrogens geom
_atom_sites_solution_primary direct
_atom_sites_solution_secondary difmap
_audit_update_record
;
2023-06-10 deposited with the CCDC.	2023-08-22 downloaded from the CCDC.
;
_cell_angle_alpha 90.0000
_cell_angle_beta 93.581(10)
_cell_angle_gamma 90.0000
_cell_formula_units_Z 4
_cell_length_a 6.553(2)
_cell_length_b 14.886(5)
_cell_length_c 18.470(7)
_cell_measurement_reflns_used 2318
_cell_measurement_temperature 113
_cell_measurement_theta_max 27.10
_cell_measurement_theta_min 3.10
_cell_volume 1798.2(11)
_computing_cell_refinement 'CrystalClear-SM Expert 2.1 b45'
_computing_data_collection 'CrystalClear-SM Expert 2.1 b45 (Rigaku, 2015)'
_computing_data_reduction 'CrystalClear-SM Expert 2.1 b45'
_computing_molecular_graphics 'CrystalStructure 4.2.4'
_computing_publication_material 'CrystalStructure 4.2.4 (Rigaku, 2016)'
_computing_structure_refinement 'SHELXL Version 2016/4 (Sheldrick, 2008)'
_computing_structure_solution 'SHELXT Version 2014/5 (Sheldrick, 2014)'
_diffrn_ambient_temperature 113
_diffrn_detector_area_resol_mean 5.814
_diffrn_measured_fraction_theta_full 0.998
_diffrn_measured_fraction_theta_max 0.996
_diffrn_measurement_device_type 'Rigaku XtaLAB P200'
_diffrn_measurement_method \w
_diffrn_radiation_type 'Mo K\a'
_diffrn_radiation_wavelength 0.71075
_diffrn_reflns_av_R_equivalents 0.1312
_diffrn_reflns_Laue_measured_fraction_full 0.998
_diffrn_reflns_Laue_measured_fraction_max 0.996
_diffrn_reflns_limit_h_max 8
_diffrn_reflns_limit_h_min -8
_diffrn_reflns_limit_k_max 19
_diffrn_reflns_limit_k_min -18
_diffrn_reflns_limit_l_max 23
_diffrn_reflns_limit_l_min -23
_diffrn_reflns_number 21766
_diffrn_reflns_point_group_measured_fraction_full 0.998
_diffrn_reflns_point_group_measured_fraction_max 0.996
_diffrn_reflns_theta_full 25.242
_diffrn_reflns_theta_max 27.524
_diffrn_reflns_theta_min 3.115
_diffrn_standards_number 0
_exptl_absorpt_coefficient_mu 1.329
_exptl_absorpt_correction_T_max 0.974
_exptl_absorpt_correction_T_min 0.884
_exptl_absorpt_correction_type multi-scan
_exptl_absorpt_process_details 'REQAB (Rigaku, 1998)'
_exptl_crystal_colour orange
_exptl_crystal_density_diffrn 1.712
_exptl_crystal_density_method 'not measured'
_exptl_crystal_description block
_exptl_crystal_F_000 928.00
_exptl_crystal_size_max 0.100
_exptl_crystal_size_mid 0.040
_exptl_crystal_size_min 0.020
_refine_diff_density_max 4.03
_refine_diff_density_min -3.21
_refine_ls_extinction_method none
_refine_ls_goodness_of_fit_ref 1.045
_refine_ls_hydrogen_treatment constr
_refine_ls_number_parameters 194
_refine_ls_number_reflns 4125
_refine_ls_number_restraints 0
_refine_ls_R_factor_all 0.1800
_refine_ls_R_factor_gt 0.1232
_refine_ls_shift/su_max 0.000
_refine_ls_structure_factor_coef Fsqd
_refine_ls_weighting_details 'w = 1/[\s^2^(Fo^2^)+(0.1444P)^2^+46.1236P] where P=(Fo^2^+2Fc^2^)/3'
_refine_ls_weighting_scheme calc
_refine_ls_wR_factor_gt 0.3020
_refine_ls_wR_factor_ref 0.3458
_reflns_Friedel_coverage 0.000
_reflns_number_gt 2641
_reflns_number_total 4125
_reflns_threshold_expression F^2^>2.0\s(F^2^)
_cod_data_source_file d3dt01828h1.cif
_cod_data_source_block hsy15030-Mo-2
_cod_database_code 7713766

loop_
_space_group_symop_id
_space_group_symop_operation_xyz
1 +X,+Y,+Z
2 -X,1/2+Y,1/2-Z
3 -X,-Y,-Z
4 +X,-1/2-Y,-1/2+Z

loop_
_atom_site_label
_atom_site_type_symbol
_atom_site_fract_x
_atom_site_fract_y
_atom_site_fract_z
_atom_site_U_iso_or_equiv
_atom_site_adp_type
_atom_site_occupancy
_atom_site_site_symmetry_order
_atom_site_calc_flag
_atom_site_refinement_flags_posn
_atom_site_refinement_flags_adp
_atom_site_refinement_flags_occupancy
_atom_site_disorder_assembly
_atom_site_disorder_group
MO1 Mo 0.50167(18) 0.83877(9) 0.62733(6) 0.0428(4) Uani 1 1 d . . . . .
CL1 Cl 0.7687(5) 0.8714(2) 0.55563(16) 0.0402(7) Uani 1 1 d . . . . .
CL2 Cl 0.3831(7) 0.9768(4) 0.6283(2) 0.0721(14) Uani 1 1 d . . . . .
CL3 Cl 0.2096(7) 0.7809(5) 0.6767(3) 0.131(3) Uani 1 1 d . . . . .
CL4 Cl 0.6849(5) 0.8481(2) 0.73411(16) 0.0426(8) Uani 1 1 d . . . . .
O1 O 0.585(3) 0.6951(7) 0.6139(6) 0.087(5) Uani 1 1 d . . . . .
O2 O 0.360(3) 0.5674(11) 0.5849(11) 0.145(9) Uani 1 1 d . . . . .
O3 O 0.3423(19) 0.8081(7) 0.5217(6) 0.066(4) Uani 1 1 d . . . . .
O4 O 0.131(2) 0.6952(10) 0.4637(8) 0.090(4) Uani 1 1 d . . . . .
C1 C 0.716(2) 0.6424(8) 0.6633(6) 0.041(3) Uani 1 1 d . . . . .
H1A H 0.662417 0.643403 0.712256 0.049 Uiso 1 1 calc R U . . .
H1B H 0.855450 0.668407 0.666904 0.049 Uiso 1 1 calc R U . . .
C2 C 0.725(2) 0.5462(9) 0.6363(7) 0.045(3) Uani 1 1 d . . . . .
C3 C 0.510(3) 0.5106(10) 0.6338(9) 0.062(5) Uani 1 1 d . . . . .
H3A H 0.462297 0.509489 0.683626 0.075 Uiso 1 1 calc R U . . .
H3B H 0.509178 0.448060 0.615547 0.075 Uiso 1 1 calc R U . . .
C4 C 0.812(3) 0.5440(15) 0.5617(9) 0.085(6) Uani 1 1 d . . . . .
H4A H 0.724677 0.579304 0.527505 0.102 Uiso 1 1 calc R U . . .
H4B H 0.817712 0.481679 0.544776 0.102 Uiso 1 1 calc R U . . .
H4C H 0.950353 0.569426 0.565035 0.102 Uiso 1 1 calc R U . . .
C5 C 0.868(3) 0.4915(9) 0.6896(7) 0.051(4) Uani 1 1 d . . . . .
H5A H 0.869837 0.428652 0.673836 0.061 Uiso 1 1 calc R U . . .
H5B H 0.817185 0.494812 0.738369 0.061 Uiso 1 1 calc R U . . .
H5C H 1.006191 0.516339 0.690336 0.061 Uiso 1 1 calc R U . . .
C6 C 0.2572(18) 0.8729(9) 0.4697(6) 0.036(3) Uani 1 1 d . . . . .
H6A H 0.358606 0.920734 0.462196 0.043 Uiso 1 1 calc R U . . .
H6B H 0.134176 0.901018 0.488489 0.043 Uiso 1 1 calc R U . . .
C7 C 0.201(2) 0.8261(10) 0.3987(6) 0.044(3) Uani 1 1 d . . . . .
C8 C 0.052(2) 0.7527(11) 0.4107(7) 0.054(4) Uani 1 1 d . . . . .
H8A H -0.078118 0.778801 0.425757 0.065 Uiso 1 1 calc R U . . .
H8B H 0.022121 0.719166 0.364963 0.065 Uiso 1 1 calc R U . . .
C9 C 0.399(3) 0.7885(11) 0.3673(8) 0.058(4) Uani 1 1 d . . . . .
H9A H 0.367005 0.765946 0.318038 0.070 Uiso 1 1 calc R U . . .
H9B H 0.453595 0.739448 0.398131 0.070 Uiso 1 1 calc R U . . .
H9C H 0.501095 0.836508 0.365939 0.070 Uiso 1 1 calc R U . . .
C10 C 0.101(3) 0.8952(11) 0.3458(8) 0.067(5) Uani 1 1 d . . . . .
H10A H -0.015985 0.923113 0.367779 0.080 Uiso 1 1 calc R U . . .
H10B H 0.053415 0.865061 0.300656 0.080 Uiso 1 1 calc R U . . .
H10C H 0.200739 0.941609 0.335221 0.080 Uiso 1 1 calc R U . . .
B1 B 0.391(4) 0.6560(16) 0.5769(13) 0.076(6) Uani 1 1 d . . . . .
B2 B 0.264(4) 0.7244(16) 0.5186(12) 0.073(6) Uani 1 1 d . . . . .

loop_
_atom_site_aniso_label
_atom_site_aniso_U_11
_atom_site_aniso_U_22
_atom_site_aniso_U_33
_atom_site_aniso_U_23
_atom_site_aniso_U_13
_atom_site_aniso_U_12
MO1 0.0414(7) 0.0609(8) 0.0260(6) 0.0052(5) 0.0012(4) -0.0262(6)
CL1 0.0427(16) 0.0463(17) 0.0332(15) 0.0040(12) 0.0162(12) 0.0098(13)
CL2 0.062(2) 0.102(4) 0.054(2) 0.018(2) 0.0166(18) 0.038(2)
CL3 0.047(2) 0.220(7) 0.120(4) 0.133(5) -0.037(3) -0.066(3)
CL4 0.0424(16) 0.056(2) 0.0290(14) -0.0123(13) -0.0002(12) 0.0056(14)
O1 0.180(14) 0.025(5) 0.049(6) 0.005(4) -0.059(8) -0.022(7)
O2 0.187(19) 0.081(11) 0.155(17) 0.056(11) -0.092(15) -0.072(12)
O3 0.102(9) 0.044(6) 0.046(6) 0.022(5) -0.044(6) -0.040(6)
O4 0.092(10) 0.087(10) 0.086(10) 0.009(8) -0.023(8) -0.026(8)
C1 0.081(10) 0.026(6) 0.015(5) 0.002(4) -0.003(5) -0.021(6)
C2 0.071(9) 0.035(7) 0.026(6) -0.011(5) -0.010(6) -0.010(6)
C3 0.081(11) 0.031(7) 0.070(10) 0.021(7) -0.028(9) -0.031(7)
C4 0.115(16) 0.107(16) 0.034(8) -0.036(9) 0.016(9) 0.014(13)
C5 0.088(11) 0.039(7) 0.026(6) -0.011(5) -0.002(6) 0.000(7)
C6 0.027(5) 0.054(8) 0.026(5) 0.004(5) 0.000(4) 0.005(5)
C7 0.050(7) 0.056(8) 0.024(6) 0.004(5) -0.003(5) 0.032(7)
C8 0.053(9) 0.075(11) 0.033(7) -0.008(7) -0.015(6) 0.027(8)
C9 0.077(11) 0.056(9) 0.045(8) 0.006(7) 0.027(7) 0.027(8)
C10 0.102(13) 0.052(9) 0.041(8) -0.011(7) -0.036(8) 0.038(9)
B1 0.094(17) 0.067(13) 0.066(13) 0.011(10) 0.004(12) -0.025(12)
B2 0.081(15) 0.076(15) 0.059(12) 0.007(10) -0.008(10) -0.011(12)

loop_
_atom_type_symbol
_atom_type_description
_atom_type_scat_dispersion_real
_atom_type_scat_dispersion_imag
_atom_type_scat_source
C C 0.0033 0.0016
;
International Tables for Crystallography
(Vol. C, Tables 4.2.6.8 and 6.1.1.4)
;
H H 0.0000 0.0000
;
International Tables for Crystallography
(Vol. C, Table 6.1.1.4)
;
B B 0.0013 0.0007
;
International Tables for Crystallography
(Vol. C, Tables 4.2.6.8 and 6.1.1.4)
;
Cl Cl 0.1484 0.1585
;
International Tables for Crystallography
(Vol. C, Tables 4.2.6.8 and 6.1.1.4)
;
Mo Mo -1.6832 0.6857
;
International Tables for Crystallography
(Vol. C, Tables 4.2.6.8 and 6.1.1.4)
;
O O 0.0106 0.0060
;
International Tables for Crystallography
(Vol. C, Tables 4.2.6.8 and 6.1.1.4)
;

loop_
_geom_angle_atom_site_label_1
_geom_angle_atom_site_label_2
_geom_angle_atom_site_label_3
_geom_angle
_geom_angle_site_symmetry_1
_geom_angle_site_symmetry_3
_geom_angle_publ_flag
CL2 MO1 O3 93.1(3) . . ?
CL2 MO1 O1 171.6(3) . . ?
O3 MO1 O1 78.9(4) . . ?
CL2 MO1 CL4 95.99(16) . . ?
O3 MO1 CL4 170.9(3) . . ?
O1 MO1 CL4 92.1(3) . . ?
CL2 MO1 CL1 95.11(15) . . ?
O3 MO1 CL1 82.5(3) . . ?
O1 MO1 CL1 86.4(5) . . ?
CL4 MO1 CL1 96.18(13) . . ?
CL2 MO1 CL3 92.4(3) . . ?
O3 MO1 CL3 85.1(4) . . ?
O1 MO1 CL3 84.4(5) . . ?
CL4 MO1 CL3 94.93(16) . . ?
CL1 MO1 CL3 165.8(2) . . ?
C1 O1 B1 121.5(12) . . ?
C1 O1 MO1 126.3(7) . . ?
B1 O1 MO1 102.3(12) . . ?
B1 O2 C3 120.4(17) . . ?
B2 O3 C6 117.3(12) . . ?
B2 O3 MO1 112.8(10) . . ?
C6 O3 MO1 126.2(8) . . ?
B2 O4 C8 121.6(16) . . ?
O1 C1 C2 109.7(10) . . ?
O1 C1 H1A 109.7 . . ?
C2 C1 H1A 109.7 . . ?
O1 C1 H1B 109.7 . . ?
C2 C1 H1B 109.7 . . ?
H1A C1 H1B 108.2 . . ?
C3 C2 C1 106.8(13) . . ?
C3 C2 C4 111.7(13) . . ?
C1 C2 C4 110.0(13) . . ?
C3 C2 C5 111.2(12) . . ?
C1 C2 C5 108.7(10) . . ?
C4 C2 C5 108.5(14) . . ?
C2 C3 O2 112.7(12) . . ?
C2 C3 H3A 109.1 . . ?
O2 C3 H3A 109.1 . . ?
C2 C3 H3B 109.1 . . ?
O2 C3 H3B 109.1 . . ?
H3A C3 H3B 107.8 . . ?
C2 C4 H4A 109.5 . . ?
C2 C4 H4B 109.5 . . ?
H4A C4 H4B 109.5 . . ?
C2 C4 H4C 109.5 . . ?
H4A C4 H4C 109.5 . . ?
H4B C4 H4C 109.5 . . ?
C2 C5 H5A 109.5 . . ?
C2 C5 H5B 109.5 . . ?
H5A C5 H5B 109.5 . . ?
C2 C5 H5C 109.5 . . ?
H5A C5 H5C 109.5 . . ?
H5B C5 H5C 109.5 . . ?
O3 C6 C7 109.3(11) . . ?
O3 C6 H6A 109.8 . . ?
C7 C6 H6A 109.8 . . ?
O3 C6 H6B 109.8 . . ?
C7 C6 H6B 109.8 . . ?
H6A C6 H6B 108.3 . . ?
C8 C7 C6 109.6(11) . . ?
C8 C7 C10 109.0(13) . . ?
C6 C7 C10 108.3(11) . . ?
C8 C7 C9 111.2(12) . . ?
C6 C7 C9 109.0(12) . . ?
C10 C7 C9 109.7(12) . . ?
O4 C8 C7 109.7(12) . . ?
O4 C8 H8A 109.7 . . ?
C7 C8 H8A 109.7 . . ?
O4 C8 H8B 109.7 . . ?
C7 C8 H8B 109.7 . . ?
H8A C8 H8B 108.2 . . ?
C7 C9 H9A 109.5 . . ?
C7 C9 H9B 109.5 . . ?
H9A C9 H9B 109.5 . . ?
C7 C9 H9C 109.5 . . ?
H9A C9 H9C 109.5 . . ?
H9B C9 H9C 109.5 . . ?
C7 C10 H10A 109.5 . . ?
C7 C10 H10B 109.5 . . ?
H10A C10 H10B 109.5 . . ?
C7 C10 H10C 109.5 . . ?
H10A C10 H10C 109.5 . . ?
H10B C10 H10C 109.5 . . ?
O2 B1 O1 117(2) . . ?
O2 B1 B2 127(2) . . ?
O1 B1 B2 115.2(16) . . ?
O3 B2 O4 123.3(18) . . ?
O3 B2 B1 111.3(17) . . ?
O4 B2 B1 124(2) . . ?

loop_
_geom_bond_atom_site_label_1
_geom_bond_atom_site_label_2
_geom_bond_distance
_geom_bond_site_symmetry_2
_geom_bond_publ_flag
MO1 CL2 2.198(5) . ?
MO1 O3 2.203(9) . ?
MO1 O1 2.225(11) . ?
MO1 CL4 2.248(3) . ?
MO1 CL1 2.311(3) . ?
MO1 CL3 2.336(4) . ?
O1 C1 1.446(17) . ?
O1 B1 1.52(3) . ?
O2 B1 1.34(3) . ?
O2 C3 1.54(2) . ?
O3 B2 1.35(3) . ?
O3 C6 1.447(15) . ?
O4 B2 1.36(2) . ?
O4 C8 1.380(19) . ?
C1 C2 1.518(17) . ?
C1 H1A 0.9900 . ?
C1 H1B 0.9900 . ?
C2 C3 1.50(2) . ?
C2 C4 1.52(2) . ?
C2 C5 1.55(2) . ?
C3 H3A 0.9900 . ?
C3 H3B 0.9900 . ?
C4 H4A 0.9800 . ?
C4 H4B 0.9800 . ?
C4 H4C 0.9800 . ?
C5 H5A 0.9800 . ?
C5 H5B 0.9800 . ?
C5 H5C 0.9800 . ?
C6 C7 1.511(18) . ?
C6 H6A 0.9900 . ?
C6 H6B 0.9900 . ?
C7 C8 1.49(2) . ?
C7 C10 1.538(17) . ?
C7 C9 1.559(19) . ?
C8 H8A 0.9900 . ?
C8 H8B 0.9900 . ?
C9 H9A 0.9800 . ?
C9 H9B 0.9800 . ?
C9 H9C 0.9800 . ?
C10 H10A 0.9800 . ?
C10 H10B 0.9800 . ?
C10 H10C 0.9800 . ?
B1 B2 1.67(3) . ?

loop_
_geom_torsion_atom_site_label_1
_geom_torsion_atom_site_label_2
_geom_torsion_atom_site_label_3
_geom_torsion_atom_site_label_4
_geom_torsion
_geom_torsion_site_symmetry_1
_geom_torsion_site_symmetry_2
_geom_torsion_site_symmetry_3
_geom_torsion_site_symmetry_4
_geom_torsion_publ_flag
B1 O1 C1 C2 38(2) . . . . ?
MO1 O1 C1 C2 176.9(11) . . . . ?
O1 C1 C2 C3 -60.6(15) . . . . ?
O1 C1 C2 C4 60.7(18) . . . . ?
O1 C1 C2 C5 179.3(13) . . . . ?
C1 C2 C3 O2 57.8(18) . . . . ?
C4 C2 C3 O2 -62(2) . . . . ?
C5 C2 C3 O2 176.2(15) . . . . ?
B1 O2 C3 C2 -30(3) . . . . ?
B2 O3 C6 C7 -35(2) . . . . ?
MO1 O3 C6 C7 168.4(10) . . . . ?
O3 C6 C7 C8 58.2(13) . . . . ?
O3 C6 C7 C10 177.1(13) . . . . ?
O3 C6 C7 C9 -63.7(14) . . . . ?
B2 O4 C8 C7 30(2) . . . . ?
C6 C7 C8 O4 -55.3(15) . . . . ?
C10 C7 C8 O4 -173.7(13) . . . . ?
C9 C7 C8 O4 65.2(16) . . . . ?
C3 O2 B1 O1 4(4) . . . . ?
C3 O2 B1 B2 171(2) . . . . ?
C1 O1 B1 O2 -8(3) . . . . ?
MO1 O1 B1 O2 -156(2) . . . . ?
C1 O1 B1 B2 -177.2(17) . . . . ?
MO1 O1 B1 B2 35(2) . . . . ?
C6 O3 B2 O4 9(3) . . . . ?
MO1 O3 B2 O4 169.0(18) . . . . ?
C6 O3 B2 B1 175.2(16) . . . . ?
MO1 O3 B2 B1 -25(2) . . . . ?
C8 O4 B2 O3 -7(3) . . . . ?
C8 O4 B2 B1 -170.7(19) . . . . ?
O2 B1 B2 O3 -176(3) . . . . ?
O1 B1 B2 O3 -8(3) . . . . ?
O2 B1 B2 O4 -10(4) . . . . ?
O1 B1 B2 O4 157(2) . . . . ?
